data_1550235
loop_
_publ_author_name
'Anker, Mathew'
'Lein, Matthias'
'Coles, Martyn P.'

_publ_section_title
;
 Reduction of Organic Azides by Indyl-Anions. Isolation and Reactivity
 Studies of Indium-Nitrogen Multiple Bonds
;
_journal_name_full 'Chemical Science'
_journal_paper_doi 10.1039/C8SC04078H
_journal_year 2019
_chemical_formula_moiety 'C106 H152 In2 K2 N12 O2 Si4, 2(C7 H8)'
_chemical_formula_sum 'C120 H168 In2 K2 N12 O2 Si4'
_chemical_formula_weight 2230.86
_space_group_IT_number 15
_symmetry_cell_setting monoclinic
_symmetry_Int_Tables_number 15
_symmetry_space_group_name_Hall '-C 2yc'
_symmetry_space_group_name_H-M 'C 1 2/c 1'
_atom_sites_solution_hydrogens geom
_audit_conform_dict_location ftp://ftp.iucr.org/pub/cif_core.dic
_audit_conform_dict_name cif_core.dic
_audit_conform_dict_version 2.4.3
_audit_creation_date 2018-05-23T16:45:16-00:00
_audit_creation_method 'WinGX routine CIF_UPDATE'
_audit_update_record
;
2018-08-23 deposited with the CCDC.
2018-11-12 downloaded from the CCDC.
;
_cell_angle_alpha 90
_cell_angle_beta 102.941(3)
_cell_angle_gamma 90
_cell_formula_units_Z 4
_cell_length_a 31.1290(8)
_cell_length_b 12.5964(3)
_cell_length_c 30.8350(12)
_cell_measurement_reflns_used 4581
_cell_measurement_temperature 119.97(11)
_cell_measurement_theta_max 26.739
_cell_measurement_theta_min 3.508
_cell_measurement_wavelength 0.71073
_cell_volume 11783.7(6)
_computing_cell_refinement 'CrysAlisPro 1.171.38.46 (Rigaku OD, 2015)'
_computing_data_collection 'CrysAlisPro 1.171.38.46 (Rigaku OD, 2015)'
_computing_data_reduction 'CrysAlisPro 1.171.38.46 (Rigaku OD, 2015)'
_computing_molecular_graphics 'Ortep for Windows (Farrugia, 2012)'
_computing_publication_material 'WinGX publication routines (Farrugia, 2012)'
_computing_structure_refinement 'SHELXL-2014/6 (Sheldrick, 2014)'
_diffrn_ambient_temperature 119.97(11)
_diffrn_detector 'CCD plate'
_diffrn_detector_area_resol_mean 16.1712
_diffrn_measured_fraction_theta_full 0.9967
_diffrn_measured_fraction_theta_max 0.9967
_diffrn_measurement_device 'four-circle diffractometer'
_diffrn_measurement_device_type 'SuperNova, Dual, Cu at zero, EosS2'
_diffrn_measurement_method '\w scans'
_diffrn_orient_matrix_type 'CrysAlisPro convention (1999,Acta A55,543-557)'
_diffrn_orient_matrix_UB_11 -0.0104974
_diffrn_orient_matrix_UB_12 -0.0243176
_diffrn_orient_matrix_UB_13 -0.020395
_diffrn_orient_matrix_UB_21 0.0043392
_diffrn_orient_matrix_UB_22 0.0457435
_diffrn_orient_matrix_UB_23 -0.0117169
_diffrn_orient_matrix_UB_31 0.0204326
_diffrn_orient_matrix_UB_32 -0.0221721
_diffrn_orient_matrix_UB_33 -0.0018969
_diffrn_radiation_monochromator mirror
_diffrn_radiation_probe x-ray
_diffrn_radiation_type 'Mo K\a'
_diffrn_radiation_wavelength 0.71073
_diffrn_reflns_av_R_equivalents 0.0503
_diffrn_reflns_av_unetI/netI 0.0852
_diffrn_reflns_Laue_measured_fraction_full 0.972
_diffrn_reflns_Laue_measured_fraction_max 0.997
_diffrn_reflns_limit_h_max 34
_diffrn_reflns_limit_h_min -37
_diffrn_reflns_limit_k_max 11
_diffrn_reflns_limit_k_min -15
_diffrn_reflns_limit_l_max 36
_diffrn_reflns_limit_l_min -37
_diffrn_reflns_number 25851
_diffrn_reflns_point_group_measured_fraction_full 0.972
_diffrn_reflns_point_group_measured_fraction_max 0.997
_diffrn_reflns_theta_full 25.2956
_diffrn_reflns_theta_max 25.3494
_diffrn_reflns_theta_min 3.2844
_diffrn_source 'micro-focus sealed X-ray tube'
_exptl_absorpt_coefficient_mu 0.556
_exptl_absorpt_correction_T_max 1
_exptl_absorpt_correction_T_min 0.897
_exptl_absorpt_correction_type gaussian
_exptl_absorpt_process_details
;
        CrysAlisPro 1.171.38.46 (Rigaku Oxford Diffraction, 2015)
Numerical absorption correction based on gaussian integration over
                        a multifaceted crystal model
        Empirical absorption correction using spherical harmonics,
 implemented in SCALE3 ABSPACK scaling algorithm.
;
_exptl_crystal_colour colourless
_exptl_crystal_density_diffrn 1.257
_exptl_crystal_density_method 'not measured'
_exptl_crystal_description cube
_exptl_crystal_F_000 4720
_exptl_crystal_size_max 0.154
_exptl_crystal_size_mid 0.084
_exptl_crystal_size_min 0.059
_refine_diff_density_max 1.137
_refine_diff_density_min -1.236
_refine_diff_density_rms 0.097
_refine_ls_extinction_method none
_refine_ls_goodness_of_fit_ref 1.174
_refine_ls_hydrogen_treatment constr
_refine_ls_matrix_type full
_refine_ls_number_constraints 0
_refine_ls_number_parameters 625
_refine_ls_number_reflns 10356
_refine_ls_number_restraints 1
_refine_ls_restrained_S_all 1.174
_refine_ls_R_factor_all 0.0984
_refine_ls_R_factor_gt 0.0705
_refine_ls_shift/su_max 0.002
_refine_ls_shift/su_mean 0
_refine_ls_structure_factor_coef Fsqd
_refine_ls_weighting_details 'w=1/[\s^2^(Fo^2^)+(0.0168P)^2^+80.2464P] where P=(Fo^2^+2Fc^2^)/3'
_refine_ls_weighting_scheme calc
_refine_ls_wR_factor_gt 0.1175
_refine_ls_wR_factor_ref 0.1263
_reflns_number_gt 7995
_reflns_number_total 10356
_reflns_threshold_expression 'I > 2\s(I)'
_cod_data_source_file c8sc04078h2.cif
_cod_data_source_block 7a-tol
_cod_database_code 1550235

loop_
_symmetry_equiv_pos_as_xyz
'x, y, z'
'-x, y, -z+1/2'
'x+1/2, y+1/2, z'
'-x+1/2, y+1/2, -z+1/2'
'-x, -y, -z'
'x, -y, z-1/2'
'-x+1/2, -y+1/2, -z'
'x+1/2, -y+1/2, z-1/2'

loop_
_atom_site_label
_atom_site_type_symbol
_atom_site_fract_x
_atom_site_fract_y
_atom_site_fract_z
_atom_site_U_iso_or_equiv
_atom_site_adp_type
_atom_site_occupancy
_atom_site_calc_flag
_atom_site_disorder_assembly
_atom_site_disorder_group
In In 0.09878(2) 0.33219(3) 0.15515(2) 0.01685(10) Uani 1 d . .
K K -0.06483(4) 0.48913(9) 0.18599(4) 0.0260(3) Uani 1 d . .
Si1 Si 0.14449(5) 0.11916(12) 0.12653(5) 0.0241(4) Uani 1 d . .
Si2 Si 0.16160(5) 0.32762(12) 0.08230(5) 0.0222(3) Uani 1 d . .
O O 0.16140(12) 0.2000(3) 0.09193(12) 0.0261(9) Uani 1 d . .
N1 N 0.09658(13) 0.1679(4) 0.13672(14) 0.0233(10) Uani 1 d . .
N2 N 0.15047(14) 0.3939(3) 0.12722(14) 0.0214(10) Uani 1 d . .
N3 N 0.03430(13) 0.3924(3) 0.15187(14) 0.0202(10) Uani 1 d . .
N4 N 0.02862(14) 0.4387(3) 0.19115(15) 0.0236(10) Uani 1 d . .
N5 N 0.06201(14) 0.4459(3) 0.22356(15) 0.0234(10) Uani 1 d . .
N6 N 0.10146(13) 0.4042(3) 0.21855(14) 0.0213(10) Uani 1 d . .
C1 C 0.05773(17) 0.1032(4) 0.13028(19) 0.0233(13) Uani 1 d . .
C2 C 0.02487(18) 0.1086(4) 0.09005(19) 0.0253(13) Uani 1 d . .
C3 C -0.0113(2) 0.0412(5) 0.0841(2) 0.0373(16) Uani 1 d . .
H3 H -0.0336 0.0466 0.0575 0.045 Uiso 1 calc . .
C4 C -0.0160(2) -0.0332(5) 0.1156(2) 0.052(2) Uani 1 d . .
H4 H -0.0408 -0.0793 0.1107 0.062 Uiso 1 calc . .
C5 C 0.01632(19) -0.0389(5) 0.1543(2) 0.0365(16) Uani 1 d . .
H5 H 0.0136 -0.0907 0.1759 0.044 Uiso 1 calc . .
C6 C 0.05240(18) 0.0276(4) 0.16288(19) 0.0269(13) Uani 1 d . .
C7 C 0.02890(18) 0.1830(4) 0.05237(18) 0.0291(13) Uani 1 d . .
H7 H 0.0441 0.2492 0.0657 0.035 Uiso 1 calc . .
C8 C 0.0571(2) 0.1322(5) 0.0228(2) 0.0391(16) Uani 1 d . .
H8C H 0.0459 0.061 0.0139 0.059 Uiso 1 calc . .
H8B H 0.0878 0.1273 0.0395 0.059 Uiso 1 calc . .
H8A H 0.0556 0.1761 -0.0037 0.059 Uiso 1 calc . .
C9 C -0.0154(2) 0.2144(5) 0.0223(2) 0.0404(16) Uani 1 d . .
H9C H -0.0361 0.2339 0.0408 0.061 Uiso 1 calc . .
H9B H -0.0273 0.1544 0.0032 0.061 Uiso 1 calc . .
H9A H -0.0112 0.2752 0.0039 0.061 Uiso 1 calc . .
C10 C 0.08548(19) 0.0142(4) 0.20662(19) 0.0283(13) Uani 1 d . .
H10 H 0.1078 0.0724 0.2093 0.034 Uiso 1 calc . .
C11 C 0.0633(2) 0.0223(4) 0.2461(2) 0.0349(15) Uani 1 d . .
H11C H 0.0433 -0.0379 0.2455 0.052 Uiso 1 calc . .
H11B H 0.0467 0.0888 0.244 0.052 Uiso 1 calc . .
H11A H 0.0859 0.0212 0.2739 0.052 Uiso 1 calc . .
C12 C 0.1098(2) -0.0925(5) 0.2091(2) 0.0377(16) Uani 1 d . .
H12C H 0.1251 -0.0971 0.1847 0.056 Uiso 1 calc . .
H12B H 0.0884 -0.1507 0.2066 0.056 Uiso 1 calc . .
H12A H 0.1312 -0.0978 0.2376 0.056 Uiso 1 calc . .
C13 C 0.1373(2) -0.0154(4) 0.1001(2) 0.0343(15) Uani 1 d . .
H13A H 0.1272 -0.0654 0.1201 0.052 Uiso 1 calc . .
H13B H 0.1154 -0.0115 0.0719 0.052 Uiso 1 calc . .
H13C H 0.1655 -0.0397 0.0946 0.052 Uiso 1 calc . .
C14 C 0.18824(18) 0.1116(5) 0.1783(2) 0.0346(15) Uani 1 d . .
H14A H 0.1788 0.0638 0.1995 0.052 Uiso 1 calc . .
H14B H 0.2154 0.0846 0.1714 0.052 Uiso 1 calc . .
H14C H 0.1936 0.1826 0.1915 0.052 Uiso 1 calc . .
C15 C 0.1200(2) 0.3555(4) 0.03001(18) 0.0338(15) Uani 1 d . .
H15A H 0.1197 0.4318 0.0236 0.051 Uiso 1 calc . .
H15B H 0.1278 0.3163 0.0054 0.051 Uiso 1 calc . .
H15C H 0.0908 0.3331 0.0335 0.051 Uiso 1 calc . .
C16 C 0.21595(19) 0.3606(5) 0.0702(2) 0.0379(16) Uani 1 d . .
H16A H 0.2172 0.4368 0.0643 0.057 Uiso 1 calc . .
H16B H 0.2395 0.3418 0.0959 0.057 Uiso 1 calc . .
H16C H 0.2198 0.3205 0.0441 0.057 Uiso 1 calc . .
C17 C 0.17432(16) 0.4897(4) 0.14242(17) 0.0189(12) Uani 1 d . .
C18 C 0.15747(16) 0.5908(4) 0.12786(17) 0.0205(12) Uani 1 d . .
C19 C 0.18220(17) 0.6816(4) 0.14283(18) 0.0260(13) Uani 1 d . .
H19 H 0.1706 0.7491 0.1327 0.031 Uiso 1 calc . .
C20 C 0.22251(18) 0.6767(5) 0.17154(19) 0.0313(14) Uani 1 d . .
H20 H 0.2386 0.7395 0.1816 0.038 Uiso 1 calc . .
C21 C 0.23927(18) 0.5773(5) 0.18551(19) 0.0312(14) Uani 1 d . .
H21 H 0.2672 0.5729 0.2056 0.037 Uiso 1 calc . .
C22 C 0.21673(17) 0.4842(4) 0.17122(18) 0.0250(13) Uani 1 d . .
C23 C 0.11349(17) 0.6077(4) 0.09595(18) 0.0225(12) Uani 1 d . .
H23 H 0.0989 0.5371 0.0891 0.027 Uiso 1 calc . .
C24 C 0.08321(18) 0.6785(5) 0.1159(2) 0.0354(15) Uani 1 d . .
H24C H 0.098 0.7463 0.1251 0.053 Uiso 1 calc . .
H24B H 0.0763 0.6433 0.1419 0.053 Uiso 1 calc . .
H24A H 0.0559 0.6915 0.0937 0.053 Uiso 1 calc . .
C25 C 0.1202(2) 0.6563(5) 0.05236(19) 0.0391(15) Uani 1 d . .
H25C H 0.1417 0.614 0.041 0.059 Uiso 1 calc . .
H25B H 0.131 0.7292 0.0578 0.059 Uiso 1 calc . .
H25A H 0.092 0.6568 0.0304 0.059 Uiso 1 calc . .
C26 C 0.23953(18) 0.3789(5) 0.18669(19) 0.0299(14) Uani 1 d . .
H26 H 0.2226 0.3209 0.1683 0.036 Uiso 1 calc . .
C27 C 0.2393(2) 0.3570(5) 0.2351(2) 0.0426(17) Uani 1 d . .
H27C H 0.2088 0.354 0.2387 0.064 Uiso 1 calc . .
H27B H 0.2551 0.4139 0.2538 0.064 Uiso 1 calc . .
H27A H 0.2539 0.289 0.2441 0.064 Uiso 1 calc . .
C28 C 0.28681(19) 0.3757(5) 0.1803(2) 0.0435(17) Uani 1 d . .
H28C H 0.3053 0.4232 0.2018 0.065 Uiso 1 calc . .
H28B H 0.2872 0.3988 0.15 0.065 Uiso 1 calc . .
H28A H 0.2982 0.303 0.1849 0.065 Uiso 1 calc . .
C29 C -0.00894(16) 0.3702(4) 0.12597(17) 0.0179(11) Uani 1 d . .
C30 C -0.03609(17) 0.2979(4) 0.14150(17) 0.0212(12) Uani 1 d . .
C31 C -0.08000(18) 0.2873(4) 0.11924(18) 0.0256(13) Uani 1 d . .
H31 H -0.0983 0.2384 0.1302 0.031 Uiso 1 calc . .
C32 C -0.09785(17) 0.3461(5) 0.08147(18) 0.0254(13) Uani 1 d . .
C33 C -0.07012(17) 0.4145(4) 0.06559(18) 0.0246(13) Uani 1 d . .
H33 H -0.0818 0.4556 0.0398 0.03 Uiso 1 calc . .
C34 C -0.02576(17) 0.4251(4) 0.08612(17) 0.0198(12) Uani 1 d . .
C35 C -0.01930(19) 0.2326(5) 0.18284(19) 0.0319(14) Uani 1 d . .
H35C H -0.0346 0.1641 0.1799 0.048 Uiso 1 calc . .
H35B H -0.0248 0.2705 0.2088 0.048 Uiso 1 calc . .
H35A H 0.0124 0.2207 0.1866 0.048 Uiso 1 calc . .
C36 C -0.14552(17) 0.3342(6) 0.05812(19) 0.0392(15) Uani 1 d . .
H36C H -0.1485 0.2766 0.0363 0.059 Uiso 1 calc . .
H36B H -0.1561 0.4006 0.0429 0.059 Uiso 1 calc . .
H36A H -0.163 0.3176 0.08 0.059 Uiso 1 calc . .
C37 C 0.00329(18) 0.4947(4) 0.06526(19) 0.0294(13) Uani 1 d . .
H37C H -0.0145 0.5506 0.0478 0.044 Uiso 1 calc . .
H37B H 0.0172 0.4518 0.0457 0.044 Uiso 1 calc . .
H37A H 0.0261 0.527 0.0886 0.044 Uiso 1 calc . .
C38 C 0.13406(15) 0.4221(4) 0.25890(17) 0.0185(12) Uani 1 d . .
C39 C 0.14850(16) 0.3373(4) 0.28818(17) 0.0221(12) Uani 1 d . .
C40 C 0.17888(17) 0.3569(5) 0.32777(18) 0.0263(13) Uani 1 d . .
H40 H 0.1884 0.2995 0.3476 0.032 Uiso 1 calc . .
C41 C 0.19569(17) 0.4568(5) 0.33921(19) 0.0282(14) Uani 1 d . .
C42 C 0.18112(17) 0.5392(5) 0.30970(19) 0.0280(14) Uani 1 d . .
H42 H 0.1925 0.6084 0.317 0.034 Uiso 1 calc . .
C43 C 0.15054(17) 0.5244(4) 0.26990(17) 0.0211(12) Uani 1 d . .
C44 C 0.1319(2) 0.2264(4) 0.2767(2) 0.0335(15) Uani 1 d . .
H44C H 0.1381 0.1824 0.3036 0.05 Uiso 1 calc . .
H44B H 0.1467 0.1963 0.2546 0.05 Uiso 1 calc . .
H44A H 0.1 0.2283 0.2644 0.05 Uiso 1 calc . .
C45 C 0.2295(2) 0.4739(6) 0.3826(2) 0.0449(18) Uani 1 d . .
H45C H 0.2513 0.4164 0.3868 0.067 Uiso 1 calc . .
H45B H 0.2147 0.4742 0.4074 0.067 Uiso 1 calc . .
H45A H 0.2444 0.5421 0.3815 0.067 Uiso 1 calc . .
C46 C 0.13671(18) 0.6158(4) 0.23851(18) 0.0274(13) Uani 1 d . .
H46C H 0.1052 0.6298 0.2356 0.041 Uiso 1 calc . .
H46B H 0.1422 0.5981 0.2093 0.041 Uiso 1 calc . .
H46A H 0.1537 0.6792 0.2502 0.041 Uiso 1 calc . .
C47 C -0.1096(2) 0.7139(5) 0.1240(2) 0.0426(17) Uani 1 d . .
C48 C -0.1035(2) 0.7485(5) 0.1677(2) 0.0471(18) Uani 1 d . .
H48 H -0.1282 0.772 0.1784 0.057 Uiso 1 calc . .
C49 C -0.0625(2) 0.7496(5) 0.1957(2) 0.0484(18) Uani 1 d . .
H49 H -0.0591 0.7739 0.2255 0.058 Uiso 1 calc . .
C50 C -0.0266(2) 0.7157(5) 0.1810(3) 0.0456(18) Uani 1 d . .
H50 H 0.0017 0.7146 0.2006 0.055 Uiso 1 calc . .
C51 C -0.0317(2) 0.6832(5) 0.1376(2) 0.0445(17) Uani 1 d . .
H51 H -0.0067 0.6613 0.127 0.053 Uiso 1 calc . .
C52 C -0.0728(2) 0.6821(5) 0.1094(2) 0.0404(16) Uani 1 d . .
H52 H -0.0759 0.6593 0.0795 0.048 Uiso 1 calc . .
C53 C -0.1545(2) 0.7107(7) 0.0934(3) 0.070(2) Uani 1 d . .
H53C H -0.1625 0.7819 0.0815 0.106 Uiso 1 calc . .
H53B H -0.1762 0.6865 0.11 0.106 Uiso 1 calc . .
H53A H -0.1542 0.6616 0.0689 0.106 Uiso 1 calc . .
C54 C 0.2876(2) 0.5846(6) 0.0534(2) 0.042(3) Uiso 0.686(10) d A 1
C55 C 0.3195(3) 0.5711(7) 0.0925(2) 0.060(3) Uiso 0.686(10) d A 1
H55 H 0.3156 0.6022 0.1194 0.072 Uiso 0.686(10) calc A 1
C56 C 0.3571(2) 0.5119(7) 0.0922(2) 0.078(4) Uiso 0.686(10) d A 1
H56 H 0.3789 0.5027 0.1189 0.094 Uiso 0.686(10) calc A 1
C57 C 0.3629(2) 0.4663(7) 0.0529(3) 0.092(5) Uiso 0.686(10) d A 1
H57 H 0.3886 0.4259 0.0527 0.111 Uiso 0.686(10) calc A 1
C58 C 0.3310(3) 0.4799(7) 0.0138(2) 0.087(5) Uiso 0.686(10) d A 1
H58 H 0.3349 0.4487 -0.0131 0.104 Uiso 0.686(10) calc A 1
C59 C 0.2934(2) 0.5390(7) 0.0140(2) 0.062(4) Uiso 0.686(10) d A 1
H59 H 0.2716 0.5483 -0.0127 0.075 Uiso 0.686(10) calc A 1
C60 C 0.2480(4) 0.6526(10) 0.0524(4) 0.063(4) Uiso 0.686(10) d A 1
H60A H 0.2293 0.6528 0.0223 0.094 Uiso 0.343(5) calc A 1
H60B H 0.2313 0.6242 0.0733 0.094 Uiso 0.343(5) calc A 1
H60C H 0.2574 0.7253 0.061 0.094 Uiso 0.343(5) calc A 1
H60D H 0.2494 0.682 0.0821 0.094 Uiso 0.343(5) calc A 1
H60E H 0.2474 0.7107 0.0311 0.094 Uiso 0.343(5) calc A 1
H60F H 0.2212 0.6096 0.0433 0.094 Uiso 0.343(5) calc A 1
C54A C 0.3306(5) 0.5441(16) 0.0390(6) 0.070(9) Uiso 0.314(10) d A 2
C55A C 0.3321(5) 0.5472(15) 0.0844(5) 0.067(8) Uiso 0.314(10) d A 2
H55A H 0.357 0.5197 0.1049 0.08 Uiso 0.314(10) calc A 2
C56A C 0.2972(6) 0.5907(15) 0.0997(4) 0.051(7) Uiso 0.314(10) d A 2
H56A H 0.2982 0.5928 0.1307 0.062 Uiso 0.314(10) calc A 2
C57A C 0.2608(5) 0.6310(15) 0.0696(6) 0.092(12) Uiso 0.314(10) d A 2
H57A H 0.2369 0.6607 0.0801 0.11 Uiso 0.314(10) calc A 2
C58A C 0.2593(5) 0.6279(16) 0.0242(6) 0.082(10) Uiso 0.314(10) d A 2
H58A H 0.2344 0.6554 0.0037 0.098 Uiso 0.314(10) calc A 2
C59A C 0.2942(7) 0.5844(17) 0.0089(4) 0.094(11) Uiso 0.314(10) d A 2
H59A H 0.2931 0.5823 -0.0221 0.113 Uiso 0.314(10) calc A 2
C60A C 0.3670(12) 0.485(3) 0.0278(16) 0.160(19) Uiso 0.314(10) d A 2
H60G H 0.3639 0.4861 -0.0046 0.24 Uiso 0.157(5) calc A 2
H60H H 0.395 0.5184 0.0423 0.24 Uiso 0.157(5) calc A 2
H60I H 0.3664 0.4117 0.038 0.24 Uiso 0.157(5) calc A 2
H60J H 0.3863 0.4581 0.055 0.24 Uiso 0.157(5) calc A 2
H60K H 0.3552 0.4258 0.0082 0.24 Uiso 0.157(5) calc A 2
H60L H 0.3838 0.5325 0.0125 0.24 Uiso 0.157(5) calc A 2

loop_
_atom_site_aniso_label
_atom_site_aniso_U_11
_atom_site_aniso_U_22
_atom_site_aniso_U_33
_atom_site_aniso_U_23
_atom_site_aniso_U_13
_atom_site_aniso_U_12
In 0.01737(18) 0.01192(18) 0.02256(19) -0.00071(18) 0.00720(14) 0.00108(17)
K 0.0280(7) 0.0213(6) 0.0317(7) 0.0021(6) 0.0133(6) 0.0027(5)
Si1 0.0260(8) 0.0148(7) 0.0335(9) -0.0003(7) 0.0112(7) 0.0049(7)
Si2 0.0270(8) 0.0167(7) 0.0254(8) -0.0027(7) 0.0113(6) 0.0006(7)
O 0.029(2) 0.016(2) 0.035(2) -0.0027(17) 0.0130(18) 0.0047(16)
N1 0.025(2) 0.014(2) 0.032(2) -0.002(2) 0.008(2) 0.000(2)
N2 0.023(2) 0.020(2) 0.024(2) -0.003(2) 0.011(2) -0.003(2)
N3 0.010(2) 0.028(3) 0.023(2) -0.007(2) 0.0043(18) -0.001(2)
N4 0.023(3) 0.022(3) 0.026(3) -0.007(2) 0.007(2) 0.000(2)
N5 0.020(2) 0.021(2) 0.029(3) -0.004(2) 0.006(2) -0.001(2)
N6 0.018(2) 0.025(3) 0.022(2) -0.006(2) 0.0055(19) 0.004(2)
C1 0.025(3) 0.008(3) 0.039(3) -0.006(3) 0.012(3) -0.004(2)
C2 0.032(3) 0.013(3) 0.031(3) -0.003(3) 0.007(3) -0.001(3)
C3 0.036(4) 0.023(3) 0.046(4) -0.002(3) -0.005(3) -0.004(3)
C4 0.041(4) 0.039(4) 0.067(5) 0.011(4) -0.006(4) -0.019(3)
C5 0.030(3) 0.024(3) 0.057(4) 0.007(3) 0.014(3) -0.010(3)
C6 0.031(3) 0.013(3) 0.038(3) 0.001(3) 0.011(3) -0.002(3)
C7 0.037(3) 0.014(3) 0.034(3) -0.006(3) 0.005(3) -0.002(3)
C8 0.047(4) 0.029(4) 0.039(4) -0.008(3) 0.005(3) 0.003(3)
C9 0.051(4) 0.031(4) 0.035(4) -0.006(3) 0.000(3) 0.002(3)
C10 0.034(3) 0.016(3) 0.036(3) 0.002(3) 0.012(3) -0.003(3)
C11 0.046(4) 0.017(3) 0.048(4) 0.000(3) 0.022(3) -0.005(3)
C12 0.045(4) 0.024(3) 0.044(4) 0.000(3) 0.010(3) 0.004(3)
C13 0.048(4) 0.019(3) 0.039(4) -0.006(3) 0.015(3) 0.006(3)
C14 0.031(3) 0.030(3) 0.046(4) 0.005(3) 0.014(3) 0.005(3)
C15 0.051(4) 0.022(3) 0.032(3) -0.006(3) 0.015(3) -0.004(3)
C16 0.040(4) 0.034(4) 0.046(4) -0.004(3) 0.024(3) -0.004(3)
C17 0.021(3) 0.015(3) 0.024(3) -0.003(2) 0.012(2) -0.002(2)
C18 0.018(3) 0.025(3) 0.022(3) -0.003(2) 0.013(2) 0.001(2)
C19 0.031(3) 0.017(3) 0.032(3) 0.001(3) 0.013(3) -0.001(3)
C20 0.034(3) 0.022(3) 0.038(3) -0.007(3) 0.007(3) -0.012(3)
C21 0.022(3) 0.035(4) 0.036(3) -0.004(3) 0.005(3) -0.006(3)
C22 0.022(3) 0.024(3) 0.032(3) -0.001(3) 0.011(2) 0.001(3)
C23 0.024(3) 0.013(3) 0.029(3) -0.002(2) 0.003(2) 0.000(2)
C24 0.029(3) 0.024(3) 0.050(4) -0.012(3) 0.005(3) 0.004(3)
C25 0.048(4) 0.032(4) 0.034(3) 0.005(3) 0.003(3) 0.000(3)
C26 0.024(3) 0.028(3) 0.036(3) 0.008(3) 0.004(3) 0.006(3)
C27 0.039(4) 0.046(4) 0.046(4) 0.006(3) 0.016(3) 0.005(3)
C28 0.027(3) 0.047(4) 0.058(4) 0.012(4) 0.013(3) 0.012(3)
C29 0.020(3) 0.014(3) 0.020(3) -0.004(2) 0.007(2) 0.004(2)
C30 0.022(3) 0.018(3) 0.026(3) -0.002(2) 0.010(2) 0.000(2)
C31 0.026(3) 0.020(3) 0.034(3) -0.007(3) 0.013(3) -0.007(2)
C32 0.020(3) 0.028(3) 0.028(3) -0.008(3) 0.007(2) -0.004(3)
C33 0.028(3) 0.024(3) 0.023(3) 0.002(3) 0.007(2) 0.002(3)
C34 0.021(3) 0.013(3) 0.027(3) -0.006(2) 0.009(2) 0.000(2)
C35 0.034(3) 0.027(3) 0.036(4) 0.005(3) 0.010(3) 0.001(3)
C36 0.023(3) 0.057(4) 0.038(3) 0.003(4) 0.008(3) -0.009(3)
C37 0.031(3) 0.024(3) 0.035(3) 0.003(3) 0.011(3) 0.000(3)
C38 0.009(2) 0.021(3) 0.028(3) -0.005(3) 0.009(2) 0.002(2)
C39 0.020(3) 0.019(3) 0.030(3) 0.000(3) 0.012(2) 0.003(3)
C40 0.020(3) 0.032(4) 0.029(3) 0.004(3) 0.010(2) 0.004(3)
C41 0.016(3) 0.040(4) 0.027(3) 0.003(3) 0.004(2) -0.001(3)
C42 0.024(3) 0.026(3) 0.036(3) -0.005(3) 0.010(3) -0.010(3)
C43 0.020(3) 0.019(3) 0.026(3) 0.002(2) 0.008(2) -0.001(2)
C44 0.042(4) 0.025(3) 0.034(4) 0.000(3) 0.010(3) 0.002(3)
C45 0.038(4) 0.057(5) 0.035(4) 0.006(3) -0.001(3) -0.011(3)
C46 0.033(3) 0.020(3) 0.030(3) -0.002(3) 0.007(3) -0.004(3)
C47 0.043(4) 0.039(4) 0.052(4) 0.005(3) 0.022(3) 0.004(3)
C48 0.041(4) 0.046(4) 0.062(5) -0.003(4) 0.029(4) 0.007(4)
C49 0.063(5) 0.028(4) 0.059(5) -0.013(3) 0.023(4) -0.007(4)
C50 0.038(4) 0.022(3) 0.078(5) 0.002(4) 0.015(4) -0.009(3)
C51 0.052(4) 0.028(4) 0.064(5) 0.000(4) 0.035(4) -0.002(3)
C52 0.057(4) 0.025(4) 0.046(4) 0.004(3) 0.026(3) 0.004(3)
C53 0.058(5) 0.091(7) 0.060(5) 0.007(5) 0.011(4) 0.003(5)

loop_
_atom_type_symbol
_atom_type_description
_atom_type_scat_dispersion_real
_atom_type_scat_dispersion_imag
_atom_type_scat_source
C C 0.0033 0.0016 'International Tables Vol C Tables 4.2.6.8 and 6.1.1.4'
H H 0 0 'International Tables Vol C Tables 4.2.6.8 and 6.1.1.4'
N N 0.0061 0.0033 'International Tables Vol C Tables 4.2.6.8 and 6.1.1.4'
O O 0.0106 0.006 'International Tables Vol C Tables 4.2.6.8 and 6.1.1.4'
Si Si 0.0817 0.0704 'International Tables Vol C Tables 4.2.6.8 and 6.1.1.4'
K K 0.2009 0.2494 'International Tables Vol C Tables 4.2.6.8 and 6.1.1.4'
In In -0.7276 1.31 'International Tables Vol C Tables 4.2.6.8 and 6.1.1.4'

loop_
_exptl_crystal_face_index_h
_exptl_crystal_face_index_k
_exptl_crystal_face_index_l
_exptl_crystal_face_perp_dist
17 -16 1 0.0645
21 -9 -34 0.0537
-3 -2 -41 0.0399
-40 1 -8 0.0437
-2 -9 37 0.042
8 -1 40 0.0153
-10 2 43 0.018
14 11 28 0.0266
43 -1 -19 0.0367
36 7 -24 0.0418
-39 8 1 0.0433
-27 7 -23 0.0404
11 1 -43 0.0397
28 -2 -38 0.0403
-43 0 17 0.0477
42 0 4 0.0332
-22 -15 15 0.075
9 -10 31 0.0367

loop_
_geom_angle_atom_site_label_1
_geom_angle_atom_site_label_2
_geom_angle_atom_site_label_3
_geom_angle
_geom_angle_site_symmetry_1
_geom_angle_site_symmetry_3
N3 In N2 129.78(17) . .
N3 In N6 74.67(16) . .
N2 In N6 109.60(16) . .
N3 In N1 110.97(16) . .
N2 In N1 103.12(16) . .
N6 In N1 130.10(17) . .
N5 K N4 95.35(12) 2 .
N5 K C30 110.46(14) 2 .
N4 K C30 57.38(13) . .
N5 K C50 107.37(17) 2 .
N4 K C50 79.43(15) . .
C30 K C50 123.84(17) . .
N5 K C38 44.59(13) 2 2
N4 K C38 134.49(13) . 2
C30 K C38 109.96(14) . 2
C50 K C38 126.13(17) . 2
N5 K C51 132.50(16) 2 .
N4 K C51 76.67(16) . .
C30 K C51 104.06(16) . .
C50 K C51 25.34(17) . .
C38 K C51 143.12(16) 2 .
N5 K C29 125.69(13) 2 .
N4 K C29 43.01(12) . .
C30 K C29 25.92(13) . .
C50 K C29 97.93(17) . .
C38 K C29 135.86(14) 2 .
C51 K C29 79.07(15) . .
N5 K C31 116.37(14) 2 .
N4 K C31 82.35(13) . .
C30 K C31 25.40(13) . .
C50 K C31 133.79(18) . .
C38 K C31 96.46(14) 2 .
C51 K C31 108.91(16) . .
C29 K C31 44.13(13) . .
N5 K C43 57.70(13) 2 2
N4 K C43 152.91(13) . 2
C30 K C43 130.51(14) . 2
C50 K C43 104.57(16) . 2
C38 K C43 25.04(13) 2 2
C51 K C43 118.21(15) . 2
C29 K C43 154.76(13) . 2
C31 K C43 110.67(13) . 2
N5 K C49 96.13(16) 2 .
N4 K C49 102.02(16) . .
C30 K C49 146.84(16) . .
C50 K C49 24.39(16) . .
C38 K C49 102.84(16) 2 .
C51 K C49 43.00(17) . .
C29 K C49 121.18(16) . .
C31 K C49 146.83(17) . .
C43 K C49 80.27(15) 2 .
N5 K C52 144.57(15) 2 .
N4 K C52 96.34(14) . .
C30 K C52 104.01(15) . .
C50 K C52 43.06(18) . .
C38 K C52 128.51(15) 2 .
C51 K C52 24.10(16) . .
C29 K C52 84.02(14) . .
C31 K C52 98.30(15) . .
C43 K C52 104.72(14) 2 .
C49 K C52 48.69(17) . .
N5 K C39 61.66(12) 2 2
N4 K C39 130.73(13) . 2
C30 K C39 88.76(13) . 2
C50 K C39 146.48(16) . 2
C38 K C39 23.93(13) 2 2
C51 K C39 151.44(16) . 2
C29 K C39 114.25(13) . 2
C31 K C39 72.69(13) . 2
C43 K C39 42.05(13) 2 2
C49 K C39 122.09(16) . 2
C52 K C39 128.32(15) . 2
O Si1 N1 108.5(2) . .
O Si1 C14 108.1(2) . .
N1 Si1 C14 111.3(2) . .
O Si1 C13 107.6(2) . .
N1 Si1 C13 112.4(3) . .
C14 Si1 C13 108.8(3) . .
O Si2 N2 108.8(2) . .
O Si2 C16 107.3(2) . .
N2 Si2 C16 114.2(2) . .
O Si2 C15 108.2(2) . .
N2 Si2 C15 112.4(2) . .
C16 Si2 C15 105.8(3) . .
Si2 O Si1 137.8(2) . .
C1 N1 Si1 121.0(3) . .
C1 N1 In 124.1(3) . .
Si1 N1 In 114.8(2) . .
C17 N2 Si2 119.2(3) . .
C17 N2 In 123.7(3) . .
Si2 N2 In 117.0(2) . .
N4 N3 C29 106.3(4) . .
N4 N3 In 114.3(3) . .
C29 N3 In 135.8(3) . .
N5 N4 N3 118.2(4) . .
N5 N4 K 130.5(3) . .
N3 N4 K 111.1(3) . .
N4 N5 N6 118.5(4) . .
N4 N5 K 128.9(3) . 2
N6 N5 K 110.7(3) . 2
N5 N6 C38 108.6(4) . .
N5 N6 In 114.3(3) . .
C38 N6 In 137.2(3) . .
C6 C1 C2 118.3(5) . .
C6 C1 N1 120.7(5) . .
C2 C1 N1 120.9(5) . .
C3 C2 C1 119.4(5) . .
C3 C2 C7 118.6(5) . .
C1 C2 C7 122.0(5) . .
C4 C3 C2 122.1(6) . .
C4 C3 H3 119 . .
C2 C3 H3 119 . .
C5 C4 C3 118.2(6) . .
C5 C4 H4 120.9 . .
C3 C4 H4 120.9 . .
C6 C5 C4 122.6(6) . .
C6 C5 H5 118.7 . .
C4 C5 H5 118.7 . .
C5 C6 C1 119.4(5) . .
C5 C6 C10 117.8(5) . .
C1 C6 C10 122.8(5) . .
C2 C7 C9 113.9(5) . .
C2 C7 C8 110.6(5) . .
C9 C7 C8 107.8(5) . .
C2 C7 H7 108.1 . .
C9 C7 H7 108.1 . .
C8 C7 H7 108.1 . .
C7 C8 H8C 109.5 . .
C7 C8 H8B 109.5 . .
H8C C8 H8B 109.5 . .
C7 C8 H8A 109.5 . .
H8C C8 H8A 109.5 . .
H8B C8 H8A 109.5 . .
C7 C9 H9C 109.5 . .
C7 C9 H9B 109.5 . .
H9C C9 H9B 109.5 . .
C7 C9 H9A 109.5 . .
H9C C9 H9A 109.5 . .
H9B C9 H9A 109.5 . .
C6 C10 C11 111.3(5) . .
C6 C10 C12 111.8(5) . .
C11 C10 C12 108.9(5) . .
C6 C10 H10 108.2 . .
C11 C10 H10 108.2 . .
C12 C10 H10 108.2 . .
C10 C11 H11C 109.5 . .
C10 C11 H11B 109.5 . .
H11C C11 H11B 109.5 . .
C10 C11 H11A 109.5 . .
H11C C11 H11A 109.5 . .
H11B C11 H11A 109.5 . .
C10 C12 H12C 109.5 . .
C10 C12 H12B 109.5 . .
H12C C12 H12B 109.5 . .
C10 C12 H12A 109.5 . .
H12C C12 H12A 109.5 . .
H12B C12 H12A 109.5 . .
Si1 C13 H13A 109.5 . .
Si1 C13 H13B 109.5 . .
H13A C13 H13B 109.5 . .
Si1 C13 H13C 109.5 . .
H13A C13 H13C 109.5 . .
H13B C13 H13C 109.5 . .
Si1 C14 H14A 109.5 . .
Si1 C14 H14B 109.5 . .
H14A C14 H14B 109.5 . .
Si1 C14 H14C 109.5 . .
H14A C14 H14C 109.5 . .
H14B C14 H14C 109.5 . .
Si2 C15 H15A 109.5 . .
Si2 C15 H15B 109.5 . .
H15A C15 H15B 109.5 . .
Si2 C15 H15C 109.5 . .
H15A C15 H15C 109.5 . .
H15B C15 H15C 109.5 . .
Si2 C16 H16A 109.5 . .
Si2 C16 H16B 109.5 . .
H16A C16 H16B 109.5 . .
Si2 C16 H16C 109.5 . .
H16A C16 H16C 109.5 . .
H16B C16 H16C 109.5 . .
C18 C17 C22 118.1(5) . .
C18 C17 N2 121.7(5) . .
C22 C17 N2 120.2(5) . .
C19 C18 C17 119.7(5) . .
C19 C18 C23 116.8(5) . .
C17 C18 C23 123.5(5) . .
C20 C19 C18 122.4(5) . .
C20 C19 H19 118.8 . .
C18 C19 H19 118.8 . .
C19 C20 C21 118.0(5) . .
C19 C20 H20 121 . .
C21 C20 H20 121 . .
C22 C21 C20 122.4(5) . .
C22 C21 H21 118.8 . .
C20 C21 H21 118.8 . .
C21 C22 C17 119.4(5) . .
C21 C22 C26 117.9(5) . .
C17 C22 C26 122.7(5) . .
C18 C23 C24 111.8(4) . .
C18 C23 C25 110.2(4) . .
C24 C23 C25 109.8(5) . .
C18 C23 H23 108.3 . .
C24 C23 H23 108.3 . .
C25 C23 H23 108.3 . .
C23 C24 H24C 109.5 . .
C23 C24 H24B 109.5 . .
H24C C24 H24B 109.5 . .
C23 C24 H24A 109.5 . .
H24C C24 H24A 109.5 . .
H24B C24 H24A 109.5 . .
C23 C25 H25C 109.5 . .
C23 C25 H25B 109.5 . .
H25C C25 H25B 109.5 . .
C23 C25 H25A 109.5 . .
H25C C25 H25A 109.5 . .
H25B C25 H25A 109.5 . .
C27 C26 C28 109.8(5) . .
C27 C26 C22 111.1(5) . .
C28 C26 C22 112.1(5) . .
C27 C26 H26 107.9 . .
C28 C26 H26 107.9 . .
C22 C26 H26 107.9 . .
C26 C27 H27C 109.5 . .
C26 C27 H27B 109.5 . .
H27C C27 H27B 109.5 . .
C26 C27 H27A 109.5 . .
H27C C27 H27A 109.5 . .
H27B C27 H27A 109.5 . .
C26 C28 H28C 109.5 . .
C26 C28 H28B 109.5 . .
H28C C28 H28B 109.5 . .
C26 C28 H28A 109.5 . .
H28C C28 H28A 109.5 . .
H28B C28 H28A 109.5 . .
C30 C29 C34 119.0(5) . .
C30 C29 N3 120.1(5) . .
C34 C29 N3 120.8(5) . .
C30 C29 K 69.9(3) . .
C34 C29 K 97.6(3) . .
N3 C29 K 98.8(3) . .
C31 C30 C29 119.7(5) . .
C31 C30 C35 118.7(5) . .
C29 C30 C35 121.5(5) . .
C31 C30 K 86.7(3) . .
C29 C30 K 84.2(3) . .
C35 C30 K 97.7(3) . .
C32 C31 C30 121.8(5) . .
C32 C31 K 95.1(3) . .
C30 C31 K 67.9(3) . .
C32 C31 H31 119.1 . .
C30 C31 H31 119.1 . .
K C31 H31 107.2 . .
C33 C32 C31 117.7(5) . .
C33 C32 C36 121.3(5) . .
C31 C32 C36 121.0(5) . .
C32 C33 C34 122.2(5) . .
C32 C33 H33 118.9 . .
C34 C33 H33 118.9 . .
C33 C34 C29 119.2(5) . .
C33 C34 C37 119.5(5) . .
C29 C34 C37 121.3(5) . .
C30 C35 K 57.3(3) . .
C30 C35 H35C 109.5 . .
K C35 H35C 128.1 . .
C30 C35 H35B 109.5 . .
K C35 H35B 52.2 . .
H35C C35 H35B 109.5 . .
C30 C35 H35A 109.5 . .
K C35 H35A 122.4 . .
H35C C35 H35A 109.5 . .
H35B C35 H35A 109.5 . .
C32 C36 H36C 109.5 . .
C32 C36 H36B 109.5 . .
H36C C36 H36B 109.5 . .
C32 C36 H36A 109.5 . .
H36C C36 H36A 109.5 . .
H36B C36 H36A 109.5 . .
C34 C37 H37C 109.5 . .
C34 C37 H37B 109.5 . .
H37C C37 H37B 109.5 . .
C34 C37 H37A 109.5 . .
H37C C37 H37A 109.5 . .
H37B C37 H37A 109.5 . .
C43 C38 C39 119.8(5) . .
C43 C38 N6 120.2(5) . .
C39 C38 N6 120.0(5) . .
C43 C38 K 83.1(3) . 2
C39 C38 K 90.9(3) . 2
N6 C38 K 94.2(3) . 2
C40 C39 C38 119.1(5) . .
C40 C39 C44 120.1(5) . .
C38 C39 C44 120.7(5) . .
C40 C39 K 95.7(3) . 2
C38 C39 K 65.1(3) . 2
C44 C39 K 109.3(3) . 2
C41 C40 C39 122.1(5) . .
C41 C40 H40 118.9 . .
C39 C40 H40 118.9 . .
C40 C41 C42 117.7(5) . .
C40 C41 C45 120.2(5) . .
C42 C41 C45 122.1(5) . .
C43 C42 C41 122.6(5) . .
C43 C42 H42 118.7 . .
C41 C42 H42 118.7 . .
C42 C43 C38 118.6(5) . .
C42 C43 C46 120.5(5) . .
C38 C43 C46 120.8(5) . .
C42 C43 K 96.4(3) . 2
C38 C43 K 71.8(3) . 2
C46 C43 K 103.2(3) . 2
C39 C44 H44C 109.5 . .
C39 C44 H44B 109.5 . .
H44C C44 H44B 109.5 . .
C39 C44 H44A 109.5 . .
H44C C44 H44A 109.5 . .
H44B C44 H44A 109.5 . .
C41 C45 H45C 109.5 . .
C41 C45 H45B 109.5 . .
H45C C45 H45B 109.5 . .
C41 C45 H45A 109.5 . .
H45C C45 H45A 109.5 . .
H45B C45 H45A 109.5 . .
C43 C46 H46C 109.5 . .
C43 C46 H46B 109.5 . .
H46C C46 H46B 109.5 . .
C43 C46 H46A 109.5 . .
H46C C46 H46A 109.5 . .
H46B C46 H46A 109.5 . .
C52 C47 C48 117.6(6) . .
C52 C47 C53 120.8(7) . .
C48 C47 C53 121.7(6) . .
C52 C47 K 71.8(4) . .
C48 C47 K 77.0(4) . .
C53 C47 K 121.3(5) . .
C49 C48 C47 121.5(6) . .
C49 C48 K 70.6(4) . .
C47 C48 K 80.2(4) . .
C49 C48 H48 119.3 . .
C47 C48 H48 119.3 . .
K C48 H48 120.9 . .
C50 C49 C48 120.0(7) . .
C50 C49 K 70.2(4) . .
C48 C49 K 86.2(4) . .
C50 C49 H49 120 . .
C48 C49 H49 120 . .
K C49 H49 113.9 . .
C49 C50 C51 119.6(7) . .
C49 C50 K 85.4(4) . .
C51 C50 K 79.2(4) . .
C49 C50 H50 120.2 . .
C51 C50 H50 120.2 . .
K C50 H50 105.4 . .
C50 C51 C52 120.4(6) . .
C50 C51 K 75.5(4) . .
C52 C51 K 86.3(4) . .
C50 C51 H51 119.8 . .
C52 C51 H51 119.8 . .
K C51 H51 108.5 . .
C51 C52 C47 120.9(6) . .
C51 C52 K 69.6(4) . .
C47 C52 K 85.2(4) . .
C51 C52 H52 119.5 . .
C47 C52 H52 119.5 . .
K C52 H52 116 . .
C47 C53 H53C 109.5 . .
C47 C53 H53B 109.5 . .
H53C C53 H53B 109.5 . .
C47 C53 H53A 109.5 . .
H53C C53 H53A 109.5 . .
H53B C53 H53A 109.5 . .
C55 C54 C59 120 . .
C55 C54 C60 120.9(7) . .
C59 C54 C60 119.1(7) . .
C54 C55 C56 120 . .
C54 C55 H55 120 . .
C56 C55 H55 120 . .
C57 C56 C55 120 . .
C57 C56 H56 120 . .
C55 C56 H56 120 . .
C56 C57 C58 120 . .
C56 C57 H57 120 . .
C58 C57 H57 120 . .
C59 C58 C57 120 . .
C59 C58 H58 120 . .
C57 C58 H58 120 . .
C58 C59 C54 120 . .
C58 C59 H59 120 . .
C54 C59 H59 120 . .
C54 C60 H60A 109.5 . .
C54 C60 H60B 109.5 . .
H60A C60 H60B 109.5 . .
C54 C60 H60C 109.5 . .
H60A C60 H60C 109.5 . .
H60B C60 H60C 109.5 . .
C54 C60 H60D 109.5 . .
H60A C60 H60D 141.1 . .
H60B C60 H60D 56.3 . .
H60C C60 H60D 56.3 . .
C54 C60 H60E 109.5 . .
H60A C60 H60E 56.3 . .
H60B C60 H60E 141.1 . .
H60C C60 H60E 56.3 . .
H60D C60 H60E 109.5 . .
C54 C60 H60F 109.5 . .
H60A C60 H60F 56.3 . .
H60B C60 H60F 56.3 . .
H60C C60 H60F 141.1 . .
H60D C60 H60F 109.5 . .
H60E C60 H60F 109.5 . .
C55A C54A C59A 120 . .
C55A C54A C60A 114(2) . .
C59A C54A C60A 126(2) . .
C54A C55A C56A 120 . .
C54A C55A H55A 120 . .
C56A C55A H55A 120 . .
C55A C56A C57A 120 . .
C55A C56A H56A 120 . .
C57A C56A H56A 120 . .
C56A C57A C58A 120 . .
C56A C57A H57A 120 . .
C58A C57A H57A 120 . .
C59A C58A C57A 120 . .
C59A C58A H58A 120 . .
C57A C58A H58A 120 . .
C58A C59A C54A 120 . .
C58A C59A H59A 120 . .
C54A C59A H59A 120 . .
C54A C60A H60G 109.5 . .
C54A C60A H60H 109.5 . .
H60G C60A H60H 109.5 . .
C54A C60A H60I 109.5 . .
H60G C60A H60I 109.5 . .
H60H C60A H60I 109.5 . .
C54A C60A H60J 109.5 . .
H60G C60A H60J 141.1 . .
H60H C60A H60J 56.3 . .
H60I C60A H60J 56.3 . .
C54A C60A H60K 109.5 . .
H60G C60A H60K 56.3 . .
H60H C60A H60K 141.1 . .
H60I C60A H60K 56.3 . .
H60J C60A H60K 109.5 . .
C54A C60A H60L 109.5 . .
H60G C60A H60L 56.3 . .
H60H C60A H60L 56.3 . .
H60I C60A H60L 141.1 . .
H60J C60A H60L 109.5 . .
H60K C60A H60L 109.5 . .

loop_
_geom_bond_atom_site_label_1
_geom_bond_atom_site_label_2
_geom_bond_distance
_geom_bond_site_symmetry_2
In N3 2.127(4) .
In N2 2.134(4) .
In N6 2.140(4) .
In N1 2.143(4) .
K N5 2.824(5) 2
K N4 2.947(4) .
K C30 3.006(5) .
K C50 3.109(6) .
K C38 3.144(5) 2
K C51 3.155(6) .
K C29 3.184(5) .
K C31 3.239(5) .
K C43 3.285(5) 2
K C49 3.294(6) .
K C52 3.359(6) .
K C39 3.465(5) 2
Si1 O 1.644(4) .
Si1 N1 1.706(4) .
Si1 C14 1.855(6) .
Si1 C13 1.872(6) .
Si2 O 1.635(4) .
Si2 N2 1.718(4) .
Si2 C16 1.859(6) .
Si2 C15 1.861(6) .
N1 C1 1.435(6) .
N2 C17 1.439(6) .
N3 N4 1.391(6) .
N3 C29 1.430(6) .
N4 N5 1.273(6) .
N5 N6 1.376(6) .
N5 K 2.824(5) 2
N6 C38 1.436(6) .
C1 C6 1.421(7) .
C1 C2 1.422(8) .
C2 C3 1.390(8) .
C2 C7 1.520(8) .
C3 C4 1.380(9) .
C3 H3 0.95 .
C4 C5 1.380(9) .
C4 H4 0.95 .
C5 C6 1.379(7) .
C5 H5 0.95 .
C6 C10 1.512(8) .
C7 C9 1.531(8) .
C7 C8 1.539(8) .
C7 H7 1 .
C8 H8C 0.98 .
C8 H8B 0.98 .
C8 H8A 0.98 .
C9 H9C 0.98 .
C9 H9B 0.98 .
C9 H9A 0.98 .
C10 C11 1.529(7) .
C10 C12 1.535(8) .
C10 H10 1 .
C11 H11C 0.98 .
C11 H11B 0.98 .
C11 H11A 0.98 .
C12 H12C 0.98 .
C12 H12B 0.98 .
C12 H12A 0.98 .
C13 H13A 0.98 .
C13 H13B 0.98 .
C13 H13C 0.98 .
C14 H14A 0.98 .
C14 H14B 0.98 .
C14 H14C 0.98 .
C15 H15A 0.98 .
C15 H15B 0.98 .
C15 H15C 0.98 .
C16 H16A 0.98 .
C16 H16B 0.98 .
C16 H16C 0.98 .
C17 C18 1.412(7) .
C17 C22 1.418(7) .
C18 C19 1.398(7) .
C18 C23 1.511(7) .
C19 C20 1.366(7) .
C19 H19 0.95 .
C20 C21 1.387(8) .
C20 H20 0.95 .
C21 C22 1.387(8) .
C21 H21 0.95 .
C22 C26 1.529(8) .
C23 C24 1.524(7) .
C23 C25 1.533(7) .
C23 H23 1 .
C24 H24C 0.98 .
C24 H24B 0.98 .
C24 H24A 0.98 .
C25 H25C 0.98 .
C25 H25B 0.98 .
C25 H25A 0.98 .
C26 C27 1.521(8) .
C26 C28 1.529(8) .
C26 H26 1 .
C27 H27C 0.98 .
C27 H27B 0.98 .
C27 H27A 0.98 .
C28 H28C 0.98 .
C28 H28B 0.98 .
C28 H28A 0.98 .
C29 C30 1.399(7) .
C29 C34 1.405(7) .
C30 C31 1.392(7) .
C30 C35 1.509(7) .
C31 C32 1.387(8) .
C31 H31 0.95 .
C32 C33 1.385(7) .
C32 C36 1.505(7) .
C33 C34 1.391(7) .
C33 H33 0.95 .
C34 C37 1.503(7) .
C35 H35C 0.98 .
C35 H35B 0.98 .
C35 H35A 0.98 .
C36 H36C 0.98 .
C36 H36B 0.98 .
C36 H36A 0.98 .
C37 H37C 0.98 .
C37 H37B 0.98 .
C37 H37A 0.98 .
C38 C43 1.401(7) .
C38 C39 1.405(7) .
C38 K 3.144(5) 2
C39 C40 1.389(7) .
C39 C44 1.504(7) .
C39 K 3.465(5) 2
C40 C41 1.379(8) .
C40 H40 0.95 .
C41 C42 1.387(8) .
C41 C45 1.521(8) .
C42 C43 1.387(7) .
C42 H42 0.95 .
C43 C46 1.504(7) .
C43 K 3.285(5) 2
C44 H44C 0.98 .
C44 H44B 0.98 .
C44 H44A 0.98 .
C45 H45C 0.98 .
C45 H45B 0.98 .
C45 H45A 0.98 .
C46 H46C 0.98 .
C46 H46B 0.98 .
C46 H46A 0.98 .
C47 C52 1.382(8) .
C47 C48 1.386(9) .
C47 C53 1.501(9) .
C48 C49 1.373(9) .
C48 H48 0.95 .
C49 C50 1.365(9) .
C49 H49 0.95 .
C50 C51 1.374(9) .
C50 H50 0.95 .
C51 C52 1.375(9) .
C51 H51 0.95 .
C52 H52 0.95 .
C53 H53C 0.98 .
C53 H53B 0.98 .
C53 H53A 0.98 .
C54 C55 1.39 .
C54 C59 1.39 .
C54 C60 1.496(12) .
C55 C56 1.39 .
C55 H55 0.95 .
C56 C57 1.39 .
C56 H56 0.95 .
C57 C58 1.39 .
C57 H57 0.95 .
C58 C59 1.39 .
C58 H58 0.95 .
C59 H59 0.95 .
C60 H60A 0.98 .
C60 H60B 0.98 .
C60 H60C 0.98 .
C60 H60D 0.98 .
C60 H60E 0.98 .
C60 H60F 0.98 .
C54A C55A 1.39 .
C54A C59A 1.39 .
C54A C60A 1.46(2) .
C55A C56A 1.39 .
C55A H55A 0.95 .
C56A C57A 1.39 .
C56A H56A 0.95 .
C57A C58A 1.39 .
C57A H57A 0.95 .
C58A C59A 1.39 .
C58A H58A 0.95 .
C59A H59A 0.95 .
C60A H60G 0.98 .
C60A H60H 0.98 .
C60A H60I 0.98 .
C60A H60J 0.98 .
C60A H60K 0.98 .
C60A H60L 0.98 .
